data_4329353
loop_
_publ_author_name
'Samantha Kramer'
'Aaron J. Celestian'

_publ_contact_author_address
;
Western Kentucky University
Geography and Geology #31066
Bowling Green, KY 42101
;
_publ_contact_author_email aaron.celestian@wku.edu
_publ_contact_author_name 'Aaron J. Celestian'
_publ_section_title
;
 Effects of Hydration during Strontium Exchange into Nanoporous Hydrogen
 Niobium Titanium Silicate
;
_journal_name_full 'Inorganic Chemistry'
_journal_page_first 6251
_journal_page_last 6258
_journal_paper_doi 10.1021/ic300463w
_journal_volume 51
_journal_year 2012
_chemical_formula_sum 'Nb2.4 O33.098 Si4 Sr0.717 Ti5.6'
_chemical_formula_weight 1195.83
_chemical_name_mineral
;
sitinakite-Sr
;
_space_group_IT_number 111
_symmetry_cell_setting tetragonal
_symmetry_space_group_name_Hall 'P -4 2'
_symmetry_space_group_name_H-M 'P -4 2 m'
_audit_creation_date 12-02-29
_audit_creation_method 'Created with Topas, Vesta, Diamond, publCIF, and enCIFer'
_audit_update_record 12-02-29
_cell_angle_alpha 90
_cell_angle_beta 90
_cell_angle_gamma 90
_cell_formula_units_Z 4
_cell_length_a 7.9712(4)
_cell_length_b 7.9712(4)
_cell_length_c 12.063(1)
_cell_volume 766.48(8)
_computing_cell_refinement Fullprof
_computing_data_collection MAR345
_computing_data_reduction Fit2D
_computing_molecular_graphics Vesta
_computing_structure_refinement Topas
_diffrn_ambient_temperature 25
_diffrn_detector 'Image Plate'
_diffrn_detector_type MAR345
_diffrn_measurement_device_type MAR
_diffrn_radiation_monochromator 'Si 111, Si 311'
_diffrn_radiation_probe x-ray
_diffrn_radiation_type Monochromatic
_diffrn_radiation_wavelength 0.3184
_diffrn_source Synchrotron
_diffrn_source_type Synchrotron
_exptl_crystal_colour white
_pd_instr_location
; 
X7B, NSLS, Brookhaven National Laboratory
;
_pd_meas_scan_method fixed
_pd_proc_ls_background_function 'Chebychev polynomial'
_pd_proc_ls_profile_function 'Fundamental parameters'
_pd_proc_ls_prof_R_factor 5.56
_pd_proc_ls_prof_wR_expected 5.14
_pd_proc_ls_prof_wR_factor 6.31
_refine_ls_goodness_of_fit_all 1.23
_refine_ls_matrix_type fullcycle
_refine_ls_weighting_scheme calc
_cod_data_source_file ic300463w_si_001_2.cif
_cod_data_source_block ExpB_Frame300
_cod_original_cell_volume 766.4(9)
_cod_original_formula_sum 'Nb2.4 Si4 Ti5.6 O33.098 Sr0.717'
_cod_database_code 4329353

loop_
_symmetry_equiv_pos_as_xyz
'-x, -y, z'
'-x, y, -z'
'-y, -x, z'
'-y, x, -z'
'y, -x, -z'
'y, x, z'
'x, -y, -z'
'x, y, z'

loop_
_atom_site_label
_atom_site_type_symbol
_atom_site_symmetry_multiplicity
_atom_site_fract_x
_atom_site_fract_y
_atom_site_fract_z
_atom_site_occupancy
_atom_site_B_iso_or_equiv
Ti1 Ti 4 0.1392 0.1392 0.0959 0.7 1
Nb1 Nb 4 0.1392 0.1392 0.0959 0.3 1
Ti2 Ti 4 0.1392 0.1392 0.4041 0.7 1
Nb2 Nb 4 0.1392 0.1392 0.4041 0.3 1
Si1 Si 2 0.5 0 0 1 1
Si2 Si 2 0.5 0 0.5 1 1
O1 O 8 0.119 0.3876 0.421 1 2
O2 O 8 0.6124 0.119 0.9211 1 2
O3 O 4 0.112 0.112 0.9211 1 2
O4 O 4 0.112 0.112 0.5789 1 2
O5 O 4 0.1439 0.1439 0.25 1 2
Ow1 O 4 0.29659 0.29659 0.75256 0.8763(18) 3
Ow2 O 8 0.42347 0.57633 -0.04357 0.2526(23) 3
Ow3 O 4 0.54414 0.45586 0.41200 0.1455(21) 3
Sr1 Sr 4 0.4134(12) 0.4134(12) 0.236(32) 0.1793(39) 3.795

loop_
_geom_bond_atom_site_label_1
_geom_bond_atom_site_label_2
_geom_bond_distance
Ti1 O5 1.8597(2)
Ti1 O2 1.9971(1)
Ti1 O2 1.9971(1)
Ti1 O3 2.0245(1)
Ti1 O3 2.0245(1)
Ti1 O3 2.1308(2)
Ti2 O5 1.8597(2)
Ti2 O1 1.9970(1)
Ti2 O1 1.9970(1)
Ti2 O4 2.0245(1)
Ti2 O4 2.0245(1)
Ti2 O4 2.1308(2)
Si1 O2 1.6151(1)
Si1 O2 1.6151(1)
Si1 O2 1.6151(1)
Si1 O2 1.6151(1)
Si2 O1 1.6158(1)
Si2 O1 1.6158(1)
Si2 O1 1.6158(1)
Si2 O1 1.6158(1)
Sr1 O2 3.0234(242)
Sr1 O2 3.0234(242)
Sr1 O5 3.0428(23)
Sr1 O1 3.2449(265)
Sr1 O1 3.2449(265)
Sr1 Ow1 2.4960(23)
Sr1 Ow1 2.4960(23)
Sr1 Ow2 2.9607(302)
Sr1 Ow2 3.6148(360)
Sr1 Ow2 3.6154(360)
Sr1 Ow2 2.3241(385)
Sr1 Ow3 2.3892(343)
